data_7718066
loop_
_publ_author_name
'Gao, Zhixia'
'Li, Ke'
'Du, Hong'
'Baiheti, Tuohetijiang'

_publ_section_title
;
 Four noncentrosymmetric molybdophosphates discovered by a chemical
 substitution strategy.
;
_journal_issue 10
_journal_name_full 'Dalton transactions (Cambridge, England : 2003)'
_journal_page_first 4025
_journal_page_last 4029
_journal_paper_doi 10.1039/d4dt03580a
_journal_volume 54
_journal_year 2025
_chemical_absolute_configuration rmad
_chemical_formula_moiety 'Mo5 Na O22 P2 Rb3'
_chemical_formula_sum 'Mo5 Na O22 P2 Rb3'
_chemical_formula_weight 1173.04
_space_group_crystal_system orthorhombic
_space_group_IT_number 20
_space_group_name_Hall 'C 2c 2'
_space_group_name_H-M_alt 'C 2 2 21'
_atom_sites_solution_primary dual
_audit_creation_date 2024-01-14
_audit_creation_method
;
Olex2 1.3
(compiled 2020.11.12 svn.r5f609507 for OlexSys, GUI svn.r6408)
;
_audit_update_record
;
2024-10-19 deposited with the CCDC.	2025-02-17 downloaded from the CCDC.
;
_cell_angle_alpha 90
_cell_angle_beta 90
_cell_angle_gamma 90
_cell_formula_units_Z 4
_cell_length_a 6.5267(9)
_cell_length_b 18.628(3)
_cell_length_c 17.559(2)
_cell_measurement_reflns_used 1495
_cell_measurement_temperature 152.0
_cell_measurement_theta_max 25.497
_cell_measurement_theta_min 2.475
_cell_volume 2134.8(5)
_computing_cell_refinement 'SAINT V8.38A (Bruker, 2018)'
_computing_data_reduction 'SAINT V8.38A (Bruker, 2018)'
_computing_molecular_graphics 'Olex2 1.3 (Dolomanov et al., 2009)'
_computing_publication_material 'Olex2 1.3 (Dolomanov et al., 2009)'
_computing_structure_refinement 'SHELXL 2018/3 (Sheldrick, 2015)'
_computing_structure_solution 'SHELXT 2018/2 (Sheldrick, 2018)'
_diffrn_ambient_temperature 152.0
_diffrn_measured_fraction_theta_full 0.985
_diffrn_measured_fraction_theta_max 0.983
_diffrn_measurement_device_type 'Bruker APEX-II CCD'
_diffrn_measurement_method '\f and \w scans'
_diffrn_radiation_type MoK\a
_diffrn_radiation_wavelength 0.71073
_diffrn_reflns_av_R_equivalents 0.0537
_diffrn_reflns_av_unetI/netI 0.0844
_diffrn_reflns_Laue_measured_fraction_full 0.985
_diffrn_reflns_Laue_measured_fraction_max 0.983
_diffrn_reflns_limit_h_max 7
_diffrn_reflns_limit_h_min -8
_diffrn_reflns_limit_k_max 24
_diffrn_reflns_limit_k_min -24
_diffrn_reflns_limit_l_max 22
_diffrn_reflns_limit_l_min -21
_diffrn_reflns_number 5934
_diffrn_reflns_point_group_measured_fraction_full 0.971
_diffrn_reflns_point_group_measured_fraction_max 0.965
_diffrn_reflns_theta_full 25.242
_diffrn_reflns_theta_max 27.490
_diffrn_reflns_theta_min 2.187
_diffrn_source_current 1.4
_diffrn_source_power 0.07
_diffrn_source_voltage 50.0
_diffrn_standards_number 0
_exptl_absorpt_coefficient_mu 9.921
_exptl_absorpt_correction_T_max 0.7456
_exptl_absorpt_correction_T_min 0.5526
_exptl_absorpt_correction_type none
_exptl_absorpt_process_details
;
SADABS-2016/2 (Bruker,2016/2) was used for absorption correction.
wR2(int) was 0.0877 before and 0.0682 after correction.
The Ratio of minimum to maximum transmission is 0.7411.
The \l/2 correction factor is Not present.
;
_exptl_crystal_colour 'clear colourless'
_exptl_crystal_colour_lustre clear
_exptl_crystal_colour_primary colourless
_exptl_crystal_density_diffrn 3.650
_exptl_crystal_description block
_exptl_crystal_F_000 2152
_refine_diff_density_max 0.912
_refine_diff_density_min -1.078
_refine_diff_density_rms 0.212
_refine_ls_abs_structure_details
;
 Refined as an inversion twin.
;
_refine_ls_abs_structure_Flack 0.03(2)
_refine_ls_extinction_method none
_refine_ls_goodness_of_fit_ref 0.998
_refine_ls_hydrogen_treatment undef
_refine_ls_matrix_type full
_refine_ls_number_parameters 153
_refine_ls_number_reflns 2386
_refine_ls_number_restraints 0
_refine_ls_restrained_S_all 0.998
_refine_ls_R_factor_all 0.0606
_refine_ls_R_factor_gt 0.0427
_refine_ls_shift/su_max 0.000
_refine_ls_shift/su_mean 0.000
_refine_ls_structure_factor_coef Fsqd
_refine_ls_weighting_details 'w=1/[\s^2^(Fo^2^)+(0.0220P)^2^] where P=(Fo^2^+2Fc^2^)/3'
_refine_ls_weighting_scheme calc
_refine_ls_wR_factor_gt 0.0811
_refine_ls_wR_factor_ref 0.0873
_reflns_Friedel_coverage 0.712
_reflns_Friedel_fraction_full 0.951
_reflns_Friedel_fraction_max 0.941
_reflns_number_gt 1859
_reflns_number_total 2386
_reflns_threshold_expression 'I > 2\s(I)'
_cod_data_source_file d4dt03580a2.cif
_cod_data_source_block ampo
_cod_depositor_comments 'Adding full bibliography for 7718064--7718067.cif.'
_cod_database_code 7718066
_shelx_shelxl_version_number 2018/3
_shelx_space_group_comment
;
The symmetry employed for this shelxl refinement is uniquely defined
by the following loop, which should always be used as a source of
symmetry information in preference to the above space-group names.
They are only intended as comments.
;
_olex2_refinement_description
;
1. Twinned data refinement
 Scales: 0.97(2)
 0.03(2)
;
_olex2_submission_special_instructions 'No special instructions were received'

loop_
_space_group_symop_operation_xyz
'x, y, z'
'-x, -y, z+1/2'
'-x, y, -z+1/2'
'x, -y, -z'
'x+1/2, y+1/2, z'
'-x+1/2, -y+1/2, z+1/2'
'-x+1/2, y+1/2, -z+1/2'
'x+1/2, -y+1/2, -z'

loop_
_atom_site_label
_atom_site_type_symbol
_atom_site_fract_x
_atom_site_fract_y
_atom_site_fract_z
_atom_site_U_iso_or_equiv
_atom_site_adp_type
_atom_site_occupancy
_atom_site_site_symmetry_order
_atom_site_calc_flag
_atom_site_refinement_flags_posn
_atom_site_refinement_flags_adp
_atom_site_refinement_flags_occupancy
_atom_site_disorder_assembly
_atom_site_disorder_group
Na1 Na 1.000000 0.5751(3) 0.250000 0.036(2) Uani 1 2 d S T P . .
Rb1 Rb 0.5387(2) 0.26445(7) 0.60192(9) 0.0360(4) Uani 1 1 d . . . . .
Rb2 Rb 1.0458(4) 0.500000 0.500000 0.0547(7) Uani 1 2 d S T P . .
Mo1 Mo 0.56790(19) 0.35722(6) 0.40548(7) 0.0263(3) Uani 1 1 d . . . . .
Mo2 Mo 0.4975(2) 0.53063(5) 0.35546(7) 0.0271(3) Uani 1 1 d . . . . .
Mo3 Mo 0.500000 0.25218(8) 0.250000 0.0255(4) Uani 1 2 d S T P . .
P1 P 0.7826(5) 0.40869(17) 0.23421(19) 0.0219(8) Uani 1 1 d . . . . .
O1 O 0.3274(16) 0.1948(5) 0.2880(6) 0.036(3) Uani 1 1 d . . . . .
O2 O 0.6559(14) 0.2831(5) 0.3368(5) 0.027(2) Uani 1 1 d . . . . .
O3 O 0.6709(13) 0.3487(5) 0.1941(5) 0.024(2) Uani 1 1 d . . . . .
O4 O 0.3979(16) 0.3108(5) 0.4584(5) 0.035(3) Uani 1 1 d . . . . .
O5 O 0.7870(17) 0.3602(6) 0.4576(6) 0.039(3) Uani 1 1 d . . . . .
O6 O 0.4598(15) 0.4514(4) 0.4219(5) 0.033(2) Uani 1 1 d . . . . .
O7 O 0.7310(16) 0.5604(6) 0.3806(6) 0.038(3) Uani 1 1 d . . . . .
O8 O 0.3335(17) 0.5919(5) 0.3911(6) 0.038(3) Uani 1 1 d . . . . .
O9 O 1.000000 0.3726(6) 0.250000 0.027(3) Uani 1 2 d S T P . .
O10 O 0.6870(15) 0.4269(5) 0.3111(5) 0.024(2) Uani 1 1 d . . . . .
O11 O 0.8101(14) 0.4753(5) 0.1874(5) 0.028(2) Uani 1 1 d . . . . .
O12 O 0.500000 0.5520(6) 0.250000 0.029(3) Uani 1 2 d S T P . .

loop_
_atom_site_aniso_label
_atom_site_aniso_U_11
_atom_site_aniso_U_22
_atom_site_aniso_U_33
_atom_site_aniso_U_23
_atom_site_aniso_U_13
_atom_site_aniso_U_12
Na1 0.038(5) 0.007(3) 0.065(6) 0.000 -0.018(5) 0.000
Rb1 0.0355(8) 0.0396(7) 0.0328(7) 0.0033(6) -0.0049(7) 0.0017(6)
Rb2 0.0440(15) 0.0662(15) 0.0540(16) 0.0033(12) 0.000 0.000
Mo1 0.0350(7) 0.0273(5) 0.0167(5) 0.0004(5) -0.0031(6) -0.0007(5)
Mo2 0.0359(6) 0.0243(5) 0.0210(6) -0.0024(4) -0.0014(6) -0.0016(6)
Mo3 0.0313(9) 0.0261(7) 0.0191(8) 0.000 0.0001(8) 0.000
P1 0.0229(17) 0.0254(17) 0.018(2) -0.0010(14) -0.0007(15) -0.0002(14)
O1 0.046(6) 0.036(6) 0.027(6) 0.002(5) 0.005(6) -0.004(5)
O2 0.027(5) 0.030(5) 0.023(5) 0.010(4) -0.002(4) 0.003(4)
O3 0.023(5) 0.033(5) 0.017(5) 0.000(4) -0.002(4) -0.005(4)
O4 0.046(7) 0.041(6) 0.019(5) 0.008(4) 0.006(5) -0.006(5)
O5 0.052(7) 0.040(6) 0.026(6) -0.006(5) -0.018(5) 0.002(6)
O6 0.041(6) 0.031(5) 0.025(5) -0.005(4) -0.003(5) 0.006(5)
O7 0.035(6) 0.043(6) 0.034(6) -0.008(5) -0.005(5) -0.009(5)
O8 0.058(7) 0.026(5) 0.028(6) -0.006(5) 0.001(6) 0.001(5)
O9 0.014(6) 0.034(7) 0.034(8) 0.000 0.003(7) 0.000
O10 0.034(6) 0.028(5) 0.011(5) -0.002(4) 0.007(4) -0.001(4)
O11 0.024(5) 0.029(5) 0.031(6) 0.007(4) -0.005(5) -0.002(4)
O12 0.039(8) 0.024(6) 0.025(7) 0.000 -0.009(7) 0.000

loop_
_atom_type_symbol
_atom_type_description
_atom_type_scat_dispersion_real
_atom_type_scat_dispersion_imag
_atom_type_scat_source
Mo Mo -1.6832 0.6857 'International Tables Vol C Tables 4.2.6.8 and 6.1.1.4'
Na Na 0.0362 0.0249 'International Tables Vol C Tables 4.2.6.8 and 6.1.1.4'
O O 0.0106 0.0060 'International Tables Vol C Tables 4.2.6.8 and 6.1.1.4'
P P 0.1023 0.0942 'International Tables Vol C Tables 4.2.6.8 and 6.1.1.4'
Rb Rb -0.9393 2.9676 'International Tables Vol C Tables 4.2.6.8 and 6.1.1.4'

loop_
_geom_angle_atom_site_label_1
_geom_angle_atom_site_label_2
_geom_angle_atom_site_label_3
_geom_angle
_geom_angle_site_symmetry_1
_geom_angle_site_symmetry_3
_geom_angle_publ_flag
Rb2 Na1 Rb2 144.74(13) 2_764 . ?
Mo3 Na1 Rb2 107.63(7) 5 . ?
Mo3 Na1 Rb2 107.63(7) 5 2_764 ?
Mo3 Na1 P1 154.99(7) 5 . ?
Mo3 Na1 P1 154.99(7) 5 3_755 ?
P1 Na1 Rb2 80.18(9) . . ?
P1 Na1 Rb2 80.18(9) 3_755 2_764 ?
P1 Na1 Rb2 67.76(8) 3_755 . ?
P1 Na1 Rb2 67.76(8) . 2_764 ?
P1 Na1 P1 50.02(14) . 3_755 ?
O1 Na1 Rb2 92.6(2) 7_655 2_764 ?
O1 Na1 Rb2 92.6(2) 5 . ?
O1 Na1 Rb2 118.6(2) 7_655 . ?
O1 Na1 Rb2 118.6(2) 5 2_764 ?
O1 Na1 Mo3 30.4(2) 7_655 5 ?
O1 Na1 Mo3 30.4(2) 5 5 ?
O1 Na1 P1 128.5(2) 7_655 3_755 ?
O1 Na1 P1 160.3(2) 5 3_755 ?
O1 Na1 P1 160.3(2) 7_655 . ?
O1 Na1 P1 128.5(2) 5 . ?
O1 Na1 O1 60.8(5) 7_655 5 ?
O1 Na1 O7 123.3(3) 7_655 . ?
O1 Na1 O7 67.3(3) 5 . ?
O1 Na1 O7 123.3(3) 5 3_755 ?
O1 Na1 O7 67.3(3) 7_655 3_755 ?
O7 Na1 Rb2 42.2(2) . . ?
O7 Na1 Rb2 133.2(2) 3_755 . ?
O7 Na1 Rb2 133.2(2) . 2_764 ?
O7 Na1 Rb2 42.2(2) 3_755 2_764 ?
O7 Na1 Mo3 95.4(2) . 5 ?
O7 Na1 Mo3 95.4(2) 3_755 5 ?
O7 Na1 P1 95.8(3) . 3_755 ?
O7 Na1 P1 74.2(2) 3_755 3_755 ?
O7 Na1 P1 95.8(3) 3_755 . ?
O7 Na1 P1 74.2(2) . . ?
O7 Na1 O7 169.2(5) . 3_755 ?
O11 Na1 Rb2 47.3(2) 3_755 . ?
O11 Na1 Rb2 103.1(2) . . ?
O11 Na1 Rb2 47.3(2) . 2_764 ?
O11 Na1 Rb2 103.1(2) 3_755 2_764 ?
O11 Na1 Mo3 138.3(2) 3_755 5 ?
O11 Na1 Mo3 138.3(2) . 5 ?
O11 Na1 P1 64.3(3) . 3_755 ?
O11 Na1 P1 23.3(2) . . ?
O11 Na1 P1 23.3(2) 3_755 3_755 ?
O11 Na1 P1 64.3(3) 3_755 . ?
O11 Na1 O1 138.3(3) . 7_655 ?
O11 Na1 O1 138.3(3) 3_755 5 ?
O11 Na1 O1 122.7(3) . 5 ?
O11 Na1 O1 122.7(3) 3_755 7_655 ?
O11 Na1 O7 88.7(3) 3_755 3_755 ?
O11 Na1 O7 83.2(3) . 3_755 ?
O11 Na1 O7 88.7(3) . . ?
O11 Na1 O7 83.2(3) 3_755 . ?
O11 Na1 O11 83.5(5) . 3_755 ?
Mo1 Rb1 Mo1 105.94(5) 8_456 . ?
Mo1 Rb1 Mo2 122.12(5) 8_456 4_566 ?
Mo1 Rb1 Mo2 74.74(3) . 4_566 ?
O1 Rb1 Mo1 117.5(2) 8_556 . ?
O1 Rb1 Mo1 136.4(2) 8_556 8_456 ?
O1 Rb1 Mo2 69.5(2) 8_556 4_566 ?
O1 Rb1 O2 114.3(3) 8_556 8_456 ?
O1 Rb1 O3 56.1(3) 8_556 6_655 ?
O1 Rb1 O4 138.9(3) 8_556 . ?
O1 Rb1 O4 80.8(3) 8_556 8_556 ?
O1 Rb1 O5 92.9(3) 8_556 . ?
O1 Rb1 O5 144.0(3) 8_556 8_456 ?
O1 Rb1 O7 56.5(3) 8_556 4_566 ?
O1 Rb1 O8 91.8(3) 8_556 4_566 ?
O2 Rb1 Mo1 29.16(19) 8_456 8_456 ?
O2 Rb1 Mo1 121.17(18) 8_456 . ?
O2 Rb1 Mo2 99.83(19) 8_456 4_566 ?
O2 Rb1 O3 96.9(2) 8_456 6_655 ?
O2 Rb1 O4 133.4(3) 8_456 8_556 ?
O2 Rb1 O5 54.5(3) 8_456 8_456 ?
O2 Rb1 O5 146.6(3) 8_456 . ?
O2 Rb1 O7 124.6(3) 8_456 4_566 ?
O2 Rb1 O8 82.6(3) 8_456 4_566 ?
O3 Rb1 Mo1 134.67(16) 6_655 . ?
O3 Rb1 Mo1 95.78(16) 6_655 8_456 ?
O3 Rb1 Mo2 125.26(17) 6_655 4_566 ?
O3 Rb1 O5 114.8(2) 6_655 . ?
O3 Rb1 O7 110.5(2) 6_655 4_566 ?
O4 Rb1 Mo1 23.1(2) . . ?
O4 Rb1 Mo1 110.3(2) 8_556 8_456 ?
O4 Rb1 Mo1 83.6(2) . 8_456 ?
O4 Rb1 Mo1 81.48(19) 8_556 . ?
O4 Rb1 Mo2 81.3(2) . 4_566 ?
O4 Rb1 Mo2 126.4(2) 8_556 4_566 ?
O4 Rb1 O2 98.4(3) . 8_456 ?
O4 Rb1 O3 146.1(3) . 6_655 ?
O4 Rb1 O3 53.5(2) 8_556 6_655 ?
O4 Rb1 O4 94.8(2) . 8_556 ?
O4 Rb1 O5 49.2(3) . . ?
O4 Rb1 O5 75.5(3) . 8_456 ?
O4 Rb1 O5 86.7(3) 8_556 8_456 ?
O4 Rb1 O5 67.1(3) 8_556 . ?
O4 Rb1 O7 101.0(3) 8_556 4_566 ?
O4 Rb1 O7 84.8(3) . 4_566 ?
O4 Rb1 O8 67.5(3) . 4_566 ?
O4 Rb1 O8 143.1(3) 8_556 4_566 ?
O5 Rb1 Mo1 93.5(2) 8_456 . ?
O5 Rb1 Mo1 26.09(17) . . ?
O5 Rb1 Mo1 25.54(19) 8_456 8_456 ?
O5 Rb1 Mo1 130.59(17) . 8_456 ?
O5 Rb1 Mo2 141.2(2) 8_456 4_566 ?
O5 Rb1 Mo2 70.83(17) . 4_566 ?
O5 Rb1 O3 89.5(3) 8_456 6_655 ?
O5 Rb1 O5 113.09(17) 8_456 . ?
O5 Rb1 O7 159.5(3) 8_456 4_566 ?
O5 Rb1 O7 54.8(2) . 4_566 ?
O7 Rb1 Mo1 69.17(18) 4_566 . ?
O7 Rb1 Mo1 147.37(17) 4_566 8_456 ?
O7 Rb1 Mo2 25.54(17) 4_566 4_566 ?
O8 Rb1 Mo1 70.0(2) 4_566 . ?
O8 Rb1 Mo1 99.9(2) 4_566 8_456 ?
O8 Rb1 Mo2 24.0(2) 4_566 4_566 ?
O8 Rb1 O3 144.7(3) 4_566 6_655 ?
O8 Rb1 O5 117.1(3) 4_566 8_456 ?
O8 Rb1 O5 77.4(3) 4_566 . ?
O8 Rb1 O7 47.6(3) 4_566 4_566 ?
Mo2 Rb2 Mo2 82.85(6) 4_666 1_655 ?
O5 Rb2 Mo2 115.40(18) 4_566 1_655 ?
O5 Rb2 Mo2 115.40(18) . 4_666 ?
O5 Rb2 Mo2 111.4(2) . 1_655 ?
O5 Rb2 Mo2 111.4(2) 4_566 4_666 ?
O5 Rb2 O5 116.1(4) . 4_566 ?
O5 Rb2 O11 79.2(2) . 3_755 ?
O5 Rb2 O11 118.4(2) 4_566 3_755 ?
O5 Rb2 O11 118.4(2) . 2_765 ?
O5 Rb2 O11 79.2(2) 4_566 2_765 ?
O6 Rb2 Mo2 28.48(15) 4_666 4_666 ?
O6 Rb2 Mo2 66.28(17) 4_666 1_655 ?
O6 Rb2 Mo2 66.28(17) 1_655 4_666 ?
O6 Rb2 Mo2 28.48(15) 1_655 1_655 ?
O6 Rb2 O5 96.7(3) 4_666 4_566 ?
O6 Rb2 O5 141.9(2) 1_655 4_566 ?
O6 Rb2 O5 96.7(3) 1_655 . ?
O6 Rb2 O5 141.9(2) 4_666 . ?
O6 Rb2 O6 62.6(3) 4_666 1_655 ?
O6 Rb2 O8 66.5(3) 1_655 4_666 ?
O6 Rb2 O8 52.3(2) 1_655 1_655 ?
O6 Rb2 O8 52.3(2) 4_666 4_666 ?
O6 Rb2 O8 66.5(3) 4_666 1_655 ?
O6 Rb2 O11 46.8(2) 4_666 2_765 ?
O6 Rb2 O11 102.6(2) 4_666 3_755 ?
O6 Rb2 O11 102.6(2) 1_655 2_765 ?
O6 Rb2 O11 46.8(2) 1_655 3_755 ?
O7 Rb2 Mo2 90.4(2) . 1_655 ?
O7 Rb2 Mo2 166.53(19) . 4_666 ?
O7 Rb2 Mo2 166.53(19) 4_566 1_655 ?
O7 Rb2 Mo2 90.4(2) 4_566 4_666 ?
O7 Rb2 O5 61.2(3) . 4_566 ?
O7 Rb2 O5 61.2(3) 4_566 . ?
O7 Rb2 O5 77.9(3) . . ?
O7 Rb2 O5 77.9(3) 4_566 4_566 ?
O7 Rb2 O6 138.2(2) 4_566 1_655 ?
O7 Rb2 O6 138.2(2) . 4_666 ?
O7 Rb2 O6 111.8(3) 4_566 4_666 ?
O7 Rb2 O6 111.8(3) . 1_655 ?
O7 Rb2 O7 98.4(4) . 4_566 ?
O7 Rb2 O8 78.0(3) 4_566 4_666 ?
O7 Rb2 O8 168.4(2) 4_566 1_655 ?
O7 Rb2 O8 168.4(2) . 4_666 ?
O7 Rb2 O8 78.0(3) . 1_655 ?
O7 Rb2 O11 140.0(2) . 2_765 ?
O7 Rb2 O11 140.0(2) 4_566 3_755 ?
O7 Rb2 O11 65.8(3) 4_566 2_765 ?
O7 Rb2 O11 65.8(3) . 3_755 ?
O8 Rb2 Mo2 91.3(2) 4_666 1_655 ?
O8 Rb2 Mo2 91.3(2) 1_655 4_666 ?
O8 Rb2 Mo2 24.64(18) 1_655 1_655 ?
O8 Rb2 Mo2 24.64(18) 4_666 4_666 ?
O8 Rb2 O5 90.8(2) 4_666 . ?
O8 Rb2 O5 90.8(2) 1_655 4_566 ?
O8 Rb2 O5 127.7(3) 4_666 4_566 ?
O8 Rb2 O5 127.7(3) 1_655 . ?
O8 Rb2 O8 107.6(4) 4_666 1_655 ?
O8 Rb2 O11 48.5(2) 1_655 3_755 ?
O8 Rb2 O11 48.5(2) 4_666 2_765 ?
O8 Rb2 O11 109.9(3) 4_666 3_755 ?
O8 Rb2 O11 109.9(3) 1_655 2_765 ?
O11 Rb2 Mo2 36.86(15) 3_755 1_655 ?
O11 Rb2 Mo2 113.04(16) 3_755 4_666 ?
O11 Rb2 Mo2 36.86(15) 2_765 4_666 ?
O11 Rb2 Mo2 113.04(16) 2_765 1_655 ?
O11 Rb2 O11 148.4(3) 2_765 3_755 ?
Rb1 Mo1 Rb1 78.73(4) 8_556 . ?
Rb1 Mo1 Rb1 75.02(4) . 8_456 ?
Rb1 Mo1 Rb1 110.23(4) 8_556 8_456 ?
O2 Mo1 Rb1 80.6(3) . 8_456 ?
O2 Mo1 Rb1 104.7(3) . . ?
O2 Mo1 Rb1 46.5(3) . 8_556 ?
O2 Mo1 O3 71.5(3) . 3_655 ?
O2 Mo1 O10 81.3(3) . . ?
O3 Mo1 Rb1 127.0(2) 3_655 . ?
O3 Mo1 Rb1 52.0(2) 3_655 8_456 ?
O3 Mo1 Rb1 118.0(2) 3_655 8_556 ?
O4 Mo1 Rb1 104.1(4) . 8_556 ?
O4 Mo1 Rb1 41.1(4) . . ?
O4 Mo1 Rb1 35.5(4) . 8_456 ?
O4 Mo1 O2 100.0(4) . . ?
O4 Mo1 O3 86.5(4) . 3_655 ?
O4 Mo1 O5 105.9(5) . . ?
O4 Mo1 O6 98.3(5) . . ?
O4 Mo1 O10 158.7(4) . . ?
O5 Mo1 Rb1 50.3(3) . 8_556 ?
O5 Mo1 Rb1 64.9(4) . . ?
O5 Mo1 Rb1 137.6(4) . 8_456 ?
O5 Mo1 O2 96.3(4) . . ?
O5 Mo1 O3 164.2(4) . 3_655 ?
O5 Mo1 O6 101.5(4) . . ?
O5 Mo1 O10 95.0(4) . . ?
O6 Mo1 Rb1 101.5(3) . 8_456 ?
O6 Mo1 Rb1 104.9(3) . . ?
O6 Mo1 Rb1 147.8(3) . 8_556 ?
O6 Mo1 O2 149.8(4) . . ?
O6 Mo1 O3 85.9(4) . 3_655 ?
O6 Mo1 O10 73.0(4) . . ?
O10 Mo1 Rb1 159.3(3) . . ?
O10 Mo1 Rb1 92.3(2) . 8_556 ?
O10 Mo1 Rb1 125.7(3) . 8_456 ?
O10 Mo1 O3 73.7(3) . 3_655 ?
Rb1 Mo2 Rb2 94.02(3) 4_566 1_455 ?
O6 Mo2 Rb1 130.7(3) . 4_566 ?
O6 Mo2 Rb2 52.6(3) . 1_455 ?
O6 Mo2 O10 69.1(3) . . ?
O6 Mo2 O11 75.4(4) . 3_655 ?
O7 Mo2 Rb1 64.1(4) . 4_566 ?
O7 Mo2 Rb2 123.9(4) . 1_455 ?
O7 Mo2 O6 102.3(5) . . ?
O7 Mo2 O8 104.7(5) . . ?
O7 Mo2 O10 83.4(4) . . ?
O7 Mo2 O11 172.4(4) . 3_655 ?
O7 Mo2 O12 100.4(4) . . ?
O8 Mo2 Rb1 46.3(4) . 4_566 ?
O8 Mo2 Rb2 51.9(4) . 1_455 ?
O8 Mo2 O6 102.5(5) . . ?
O8 Mo2 O10 169.7(4) . . ?
O8 Mo2 O11 82.8(4) . 3_655 ?
O8 Mo2 O12 103.1(4) . . ?
O10 Mo2 Rb1 143.8(2) . 4_566 ?
O10 Mo2 Rb2 118.3(2) . 1_455 ?
O11 Mo2 Rb1 122.9(2) 3_655 4_566 ?
O11 Mo2 Rb2 60.6(2) 3_655 1_455 ?
O11 Mo2 O10 89.1(3) 3_655 . ?
O12 Mo2 Rb1 88.9(3) . 4_566 ?
O12 Mo2 Rb2 131.92(6) . 1_455 ?
O12 Mo2 O6 140.0(4) . . ?
O12 Mo2 O10 81.3(3) . . ?
O12 Mo2 O11 77.8(3) . 3_655 ?
Na1 Mo3 Rb1 85.55(3) 5_445 8_456 ?
Na1 Mo3 Rb1 85.55(3) 5_445 6_654 ?
Rb1 Mo3 Rb1 171.09(6) 6_654 8_456 ?
O1 Mo3 Na1 50.8(3) 3_655 5_445 ?
O1 Mo3 Na1 50.8(3) . 5_445 ?
O1 Mo3 Rb1 135.3(3) . 6_654 ?
O1 Mo3 Rb1 135.3(3) 3_655 8_456 ?
O1 Mo3 Rb1 36.0(3) 3_655 6_654 ?
O1 Mo3 Rb1 36.0(3) . 8_456 ?
O1 Mo3 O1 101.6(7) 3_655 . ?
O1 Mo3 O2 98.6(4) . 3_655 ?
O1 Mo3 O2 103.3(4) 3_655 3_655 ?
O1 Mo3 O2 98.6(4) 3_655 . ?
O1 Mo3 O2 103.3(4) . . ?
O1 Mo3 O3 166.5(4) . . ?
O1 Mo3 O3 90.1(4) 3_655 . ?
O1 Mo3 O3 166.5(4) 3_655 3_655 ?
O1 Mo3 O3 90.1(4) . 3_655 ?
O2 Mo3 Na1 107.5(3) . 5_445 ?
O2 Mo3 Na1 107.5(3) 3_655 5_445 ?
O2 Mo3 Rb1 98.1(3) . 6_654 ?
O2 Mo3 Rb1 84.6(3) . 8_456 ?
O2 Mo3 Rb1 84.6(3) 3_655 6_654 ?
O2 Mo3 Rb1 98.1(3) 3_655 8_456 ?
O2 Mo3 O2 145.1(5) 3_655 . ?
O2 Mo3 O3 81.3(3) 3_655 3_655 ?
O2 Mo3 O3 71.8(3) . 3_655 ?
O2 Mo3 O3 71.8(3) 3_655 . ?
O2 Mo3 O3 81.3(3) . . ?
O3 Mo3 Na1 140.4(2) 3_655 5_445 ?
O3 Mo3 Na1 140.4(2) . 5_445 ?
O3 Mo3 Rb1 134.0(2) 3_655 6_654 ?
O3 Mo3 Rb1 54.9(2) . 6_654 ?
O3 Mo3 Rb1 54.9(2) 3_655 8_456 ?
O3 Mo3 Rb1 134.0(2) . 8_456 ?
O3 Mo3 O3 79.1(5) 3_655 . ?
O3 P1 Na1 155.4(4) . . ?
O3 P1 O9 101.5(5) . . ?
O3 P1 O10 112.4(5) . . ?
O9 P1 Na1 89.9(4) . . ?
O10 P1 Na1 84.1(4) . . ?
O10 P1 O9 107.7(4) . . ?
O11 P1 Na1 41.0(4) . . ?
O11 P1 O3 114.5(5) . . ?
O11 P1 O9 109.8(5) . . ?
O11 P1 O10 110.5(6) . . ?
Na1 O1 Rb1 134.7(4) 5_445 8_456 ?
Mo3 O1 Na1 98.8(5) . 5_445 ?
Mo3 O1 Rb1 123.3(5) . 8_456 ?
Mo1 O2 Rb1 104.3(4) . 8_556 ?
Mo3 O2 Rb1 131.9(4) . 8_556 ?
Mo3 O2 Mo1 123.7(5) . . ?
Mo1 O3 Rb1 93.4(3) 3_655 6_654 ?
Mo3 O3 Rb1 89.3(3) . 6_654 ?
Mo3 O3 Mo1 92.8(3) . 3_655 ?
P1 O3 Rb1 115.4(5) . 6_654 ?
P1 O3 Mo1 128.2(5) . 3_655 ?
P1 O3 Mo3 127.2(5) . . ?
Rb1 O4 Rb1 116.0(3) . 8_456 ?
Mo1 O4 Rb1 115.8(5) . . ?
Mo1 O4 Rb1 125.0(5) . 8_456 ?
Rb1 O5 Rb1 96.3(3) 8_556 . ?
Rb1 O5 Rb2 114.8(3) 8_556 . ?
Rb2 O5 Rb1 119.5(3) . . ?
Mo1 O5 Rb1 104.2(4) . 8_556 ?
Mo1 O5 Rb1 89.1(4) . . ?
Mo1 O5 Rb2 126.7(5) . . ?
Mo1 O6 Rb2 130.0(4) . 1_455 ?
Mo2 O6 Rb2 98.9(3) . 1_455 ?
Mo2 O6 Mo1 125.0(5) . . ?
Na1 O7 Rb1 101.4(3) . 4_566 ?
Na1 O7 Rb2 99.5(3) . . ?
Rb2 O7 Rb1 120.6(3) . 4_566 ?
Mo2 O7 Na1 111.8(5) . . ?
Mo2 O7 Rb1 90.3(4) . 4_566 ?
Mo2 O7 Rb2 130.5(5) . . ?
Rb1 O8 Rb2 136.1(3) 4_566 1_455 ?
Mo2 O8 Rb1 109.7(5) . 4_566 ?
Mo2 O8 Rb2 103.5(4) . 1_455 ?
P1 O9 P1 130.1(8) . 3_755 ?
Mo1 O10 Mo2 92.7(3) . . ?
P1 O10 Mo1 131.8(5) . . ?
P1 O10 Mo2 132.1(5) . . ?
Na1 O11 Rb2 100.7(3) . 2_764 ?
Mo2 O11 Na1 103.7(4) 3_655 . ?
Mo2 O11 Rb2 82.6(3) 3_655 2_764 ?
P1 O11 Na1 115.8(5) . . ?
P1 O11 Rb2 131.7(5) . 2_764 ?
P1 O11 Mo2 115.5(5) . 3_655 ?
Mo2 O12 Mo2 155.7(6) . 3_655 ?

loop_
_geom_bond_atom_site_label_1
_geom_bond_atom_site_label_2
_geom_bond_distance
_geom_bond_site_symmetry_2
_geom_bond_publ_flag
Na1 Rb2 4.6168(18) 2_764 ?
Na1 Rb2 4.6168(18) . ?
Na1 Mo3 3.299(6) 5 ?
Na1 P1 3.420(6) 3_755 ?
Na1 P1 3.420(6) . ?
Na1 O1 2.587(11) 7_655 ?
Na1 O1 2.587(11) 5 ?
Na1 O7 2.902(11) 3_755 ?
Na1 O7 2.902(11) . ?
Na1 O11 2.490(10) 3_755 ?
Na1 O11 2.490(10) . ?
Rb1 Mo1 3.8628(19) . ?
Rb1 Mo1 3.8207(19) 8_456 ?
Rb1 Mo2 3.8991(18) 4_566 ?
Rb1 O1 2.804(10) 8_556 ?
Rb1 O2 2.861(9) 8_456 ?
Rb1 O3 3.264(9) 6_655 ?
Rb1 O4 2.818(10) . ?
Rb1 O4 2.929(11) 8_556 ?
Rb1 O5 3.497(11) . ?
Rb1 O5 3.031(11) 8_456 ?
Rb1 O7 3.509(11) 4_566 ?
Rb1 O8 2.994(10) 4_566 ?
Rb2 Mo2 3.932(2) 4_666 ?
Rb2 Mo2 3.932(2) 1_655 ?
Rb2 O5 3.191(10) 4_566 ?
Rb2 O5 3.191(11) . ?
Rb2 O6 3.163(10) 4_666 ?
Rb2 O6 3.163(10) 1_655 ?
Rb2 O7 3.143(11) . ?
Rb2 O7 3.144(11) 4_566 ?
Rb2 O8 3.180(11) 4_666 ?
Rb2 O8 3.180(11) 1_655 ?
Rb2 O11 3.453(10) 2_765 ?
Rb2 O11 3.453(10) 3_755 ?
Mo1 O2 1.921(10) . ?
Mo1 O3 2.347(9) 3_655 ?
Mo1 O4 1.686(10) . ?
Mo1 O5 1.699(10) . ?
Mo1 O6 1.912(8) . ?
Mo1 O10 2.244(9) . ?
Mo2 O6 1.898(9) . ?
Mo2 O7 1.681(10) . ?
Mo2 O8 1.686(10) . ?
Mo2 O10 2.423(9) . ?
Mo2 O11 2.378(9) 3_655 ?
Mo2 O12 1.894(3) . ?
Mo3 O1 1.689(10) 3_655 ?
Mo3 O1 1.689(10) . ?
Mo3 O2 1.921(9) . ?
Mo3 O2 1.921(9) 3_655 ?
Mo3 O3 2.333(9) 3_655 ?
Mo3 O3 2.333(9) . ?
P1 O3 1.509(9) . ?
P1 O9 1.595(6) . ?
P1 O10 1.526(9) . ?
P1 O11 1.500(10) . ?

loop_
_geom_torsion_atom_site_label_1
_geom_torsion_atom_site_label_2
_geom_torsion_atom_site_label_3
_geom_torsion_atom_site_label_4
_geom_torsion
_geom_torsion_site_symmetry_1
_geom_torsion_site_symmetry_2
_geom_torsion_site_symmetry_3
_geom_torsion_site_symmetry_4
_geom_torsion_publ_flag
Na1 Mo3 O1 Rb1 162.5(7) 5_445 . . 8_456 ?
Na1 P1 O3 Rb1 89.1(10) . . . 6_654 ?
Na1 P1 O3 Mo1 -28.2(14) . . . 3_655 ?
Na1 P1 O3 Mo3 -160.7(5) . . . . ?
Na1 P1 O9 P1 0.002(0) . . . 3_755 ?
Na1 P1 O10 Mo1 -156.0(7) . . . . ?
Na1 P1 O10 Mo2 50.7(6) . . . . ?
Na1 P1 O11 Rb2 135.0(9) . . . 2_764 ?
Na1 P1 O11 Mo2 -121.5(8) . . . 3_655 ?
Rb1 Mo1 O4 Rb1 158.7(9) 8_456 . . . ?
Rb1 Mo1 O4 Rb1 -158.7(9) . . . 8_456 ?
Rb1 Mo1 O4 Rb1 -105.2(5) 8_556 . . 8_456 ?
Rb1 Mo1 O4 Rb1 53.5(5) 8_556 . . . ?
Rb1 Mo1 O5 Rb1 96.3(4) . . . 8_556 ?
Rb1 Mo1 O5 Rb1 -96.3(4) 8_556 . . . ?
Rb1 Mo1 O5 Rb1 75.9(6) 8_456 . . 8_556 ?
Rb1 Mo1 O5 Rb1 -20.4(5) 8_456 . . . ?
Rb1 Mo1 O5 Rb2 -127.0(6) . . . . ?
Rb1 Mo1 O5 Rb2 136.7(8) 8_556 . . . ?
Rb1 Mo1 O5 Rb2 -147.4(3) 8_456 . . . ?
Rb1 Mo2 O6 Rb2 57.2(4) 4_566 . . 1_455 ?
Rb1 Mo2 O6 Mo1 -148.1(3) 4_566 . . . ?
Rb1 Mo2 O7 Na1 -102.4(5) 4_566 . . . ?
Rb1 Mo2 O7 Rb2 132.3(7) 4_566 . . . ?
Rb1 Mo2 O8 Rb2 -150.8(6) 4_566 . . 1_455 ?
Rb1 Mo2 O12 Mo2 175.94(4) 4_566 . . 3_655 ?
Rb1 Mo3 O1 Na1 -162.5(7) 8_456 . . 5_445 ?
Rb1 Mo3 O1 Na1 14.6(6) 6_654 . . 5_445 ?
Rb1 Mo3 O1 Rb1 177.05(13) 6_654 . . 8_456 ?
Rb2 Mo2 O6 Mo1 154.7(7) 1_455 . . . ?
Rb2 Mo2 O7 Na1 -179.01(17) 1_455 . . . ?
Rb2 Mo2 O7 Rb1 -76.6(3) 1_455 . . 4_566 ?
Rb2 Mo2 O7 Rb2 55.8(7) 1_455 . . . ?
Rb2 Mo2 O8 Rb1 150.8(6) 1_455 . . 4_566 ?
Rb2 Mo2 O12 Mo2 -89.6(3) 1_455 . . 3_655 ?
O1 Mo3 O1 Na1 -0.001(0) 3_655 . . 5_445 ?
O1 Mo3 O1 Rb1 162.5(7) 3_655 . . 8_456 ?
O2 Mo1 O4 Rb1 101.0(5) . . . . ?
O2 Mo1 O4 Rb1 -57.7(6) . . . 8_456 ?
O2 Mo1 O5 Rb1 -7.0(4) . . . 8_556 ?
O2 Mo1 O5 Rb1 -103.3(3) . . . . ?
O2 Mo1 O5 Rb2 129.6(5) . . . . ?
O2 Mo3 O1 Na1 -101.8(4) . . . 5_445 ?
O2 Mo3 O1 Na1 105.6(4) 3_655 . . 5_445 ?
O2 Mo3 O1 Rb1 60.7(6) . . . 8_456 ?
O2 Mo3 O1 Rb1 -91.9(6) 3_655 . . 8_456 ?
O3 Mo1 O4 Rb1 12.8(5) 3_655 . . 8_456 ?
O3 Mo1 O4 Rb1 171.4(5) 3_655 . . . ?
O3 Mo1 O5 Rb1 -141.8(15) 3_655 . . . ?
O3 Mo1 O5 Rb1 -45.5(18) 3_655 . . 8_556 ?
O3 Mo1 O5 Rb2 91.2(16) 3_655 . . . ?
O3 Mo3 O1 Na1 -173.2(4) 3_655 . . 5_445 ?
O3 Mo3 O1 Na1 149.5(16) . . . 5_445 ?
O3 Mo3 O1 Rb1 -48(2) . . . 8_456 ?
O3 Mo3 O1 Rb1 -10.7(5) 3_655 . . 8_456 ?
O3 P1 O9 P1 158.1(4) . . . 3_755 ?
O3 P1 O10 Mo1 43.0(9) . . . . ?
O3 P1 O10 Mo2 -110.4(7) . . . . ?
O3 P1 O11 Na1 -178.8(5) . . . . ?
O3 P1 O11 Rb2 -43.8(8) . . . 2_764 ?
O3 P1 O11 Mo2 59.8(7) . . . 3_655 ?
O4 Mo1 O5 Rb1 95.3(5) . . . 8_556 ?
O4 Mo1 O5 Rb1 -1.0(5) . . . . ?
O4 Mo1 O5 Rb2 -128.0(6) . . . . ?
O5 Mo1 O4 Rb1 -157.3(5) . . . 8_456 ?
O5 Mo1 O4 Rb1 1.3(6) . . . . ?
O6 Mo1 O4 Rb1 98.2(6) . . . 8_456 ?
O6 Mo1 O4 Rb1 -103.2(5) . . . . ?
O6 Mo1 O5 Rb1 101.2(3) . . . . ?
O6 Mo1 O5 Rb1 -162.5(4) . . . 8_556 ?
O6 Mo1 O5 Rb2 -25.8(6) . . . . ?
O6 Mo2 O7 Na1 128.0(4) . . . . ?
O6 Mo2 O7 Rb1 -129.6(3) . . . 4_566 ?
O6 Mo2 O7 Rb2 2.8(7) . . . . ?
O6 Mo2 O8 Rb1 135.4(4) . . . 4_566 ?
O6 Mo2 O8 Rb2 -15.3(5) . . . 1_455 ?
O6 Mo2 O12 Mo2 -11.1(5) . . . 3_655 ?
O7 Mo2 O6 Rb2 123.5(4) . . . 1_455 ?
O7 Mo2 O6 Mo1 -81.8(7) . . . . ?
O7 Mo2 O8 Rb1 29.0(6) . . . 4_566 ?
O7 Mo2 O8 Rb2 -121.8(5) . . . 1_455 ?
O7 Mo2 O12 Mo2 112.5(4) . . . 3_655 ?
O8 Mo2 O6 Rb2 15.2(5) . . . 1_455 ?
O8 Mo2 O6 Mo1 169.8(6) . . . . ?
O8 Mo2 O7 Na1 -125.3(5) . . . . ?
O8 Mo2 O7 Rb1 -22.9(4) . . . 4_566 ?
O8 Mo2 O7 Rb2 109.4(7) . . . . ?
O8 Mo2 O12 Mo2 -139.6(4) . . . 3_655 ?
O9 P1 O3 Rb1 -27.1(5) . . . 6_654 ?
O9 P1 O3 Mo1 -144.4(5) . . . 3_655 ?
O9 P1 O3 Mo3 83.1(6) . . . . ?
O9 P1 O10 Mo1 -67.9(9) . . . . ?
O9 P1 O10 Mo2 138.7(7) . . . . ?
O9 P1 O11 Na1 -65.5(6) . . . . ?
O9 P1 O11 Rb2 69.5(7) . . . 2_764 ?
O9 P1 O11 Mo2 173.1(4) . . . 3_655 ?
O10 Mo1 O4 Rb1 -167.4(8) . . . . ?
O10 Mo1 O4 Rb1 34.0(14) . . . 8_456 ?
O10 Mo1 O5 Rb1 -88.8(4) . . . 8_556 ?
O10 Mo1 O5 Rb1 174.9(3) . . . . ?
O10 Mo1 O5 Rb2 47.9(6) . . . . ?
O10 Mo2 O6 Rb2 -158.5(4) . . . 1_455 ?
O10 Mo2 O6 Mo1 -3.9(5) . . . . ?
O10 Mo2 O7 Na1 61.1(4) . . . . ?
O10 Mo2 O7 Rb1 163.6(3) . . . 4_566 ?
O10 Mo2 O7 Rb2 -64.1(6) . . . . ?
O10 Mo2 O8 Rb1 170(2) . . . 4_566 ?
O10 Mo2 O8 Rb2 19(3) . . . 1_455 ?
O10 Mo2 O12 Mo2 30.9(2) . . . 3_655 ?
O10 P1 O3 Rb1 -141.8(5) . . . 6_654 ?
O10 P1 O3 Mo1 100.9(7) . . . 3_655 ?
O10 P1 O3 Mo3 -31.6(8) . . . . ?
O10 P1 O9 P1 -83.7(4) . . . 3_755 ?
O10 P1 O11 Na1 53.2(7) . . . . ?
O10 P1 O11 Rb2 -171.8(5) . . . 2_764 ?
O10 P1 O11 Mo2 -68.3(7) . . . 3_655 ?
O11 Mo2 O6 Rb2 -63.9(3) 3_655 . . 1_455 ?
O11 Mo2 O6 Mo1 90.8(6) 3_655 . . . ?
O11 Mo2 O8 Rb1 -151.3(5) 3_655 . . 4_566 ?
O11 Mo2 O8 Rb2 57.9(4) 3_655 . . 1_455 ?
O11 Mo2 O12 Mo2 -60.0(2) 3_655 . . 3_655 ?
O11 P1 O3 Rb1 91.1(6) . . . 6_654 ?
O11 P1 O3 Mo1 -26.3(9) . . . 3_655 ?
O11 P1 O3 Mo3 -158.7(6) . . . . ?
O11 P1 O9 P1 36.6(4) . . . 3_755 ?
O11 P1 O10 Mo1 172.2(6) . . . . ?
O11 P1 O10 Mo2 18.8(9) . . . . ?
O12 Mo2 O6 Rb2 -113.5(3) . . . 1_455 ?
O12 Mo2 O6 Mo1 41.2(9) . . . . ?
O12 Mo2 O7 Na1 -18.7(5) . . . . ?
O12 Mo2 O7 Rb1 83.7(4) . . . 4_566 ?
O12 Mo2 O7 Rb2 -144.0(6) . . . . ?
O12 Mo2 O8 Rb1 -75.6(4) . . . 4_566 ?
O12 Mo2 O8 Rb2 133.6(3) . . . 1_455 ?

loop_
_twin_individual_id
_twin_individual_mass_fraction_refined
1 0.97(2)
2 0.03(2)
